data_4067998
loop_
_publ_author_name
'Allgeier, Alan M.'
'Shaw, Bradley J.'
'Hwang, Tsang-Lin'
'Milne, Jacqueline E.'
'Tedrow, Jason S.'
'Wilde, Christopher N.'

_publ_section_title
;
 Characterization of Two Stable Degradants of PalladiumtBuXPhos Catalyst
 and a Unique Dearomatization Reaction
;
_journal_issue 2
_journal_name_full Organometallics
_journal_page_first 519
_journal_paper_doi 10.1021/om200988f
_journal_volume 31
_journal_year 2012
_chemical_formula_moiety 'C33 H46 F3 N O2 P Pd'
_chemical_formula_sum 'C33 H46 F3 N O2 P Pd'
_chemical_formula_weight 683.08
_space_group_IT_number 2
_symmetry_cell_setting triclinic
_symmetry_Int_Tables_number 2
_symmetry_space_group_name_Hall '-P 1'
_symmetry_space_group_name_H-M 'P -1'
_atom_sites_solution_hydrogens geom
_atom_sites_solution_primary direct
_atom_sites_solution_secondary difmap
_audit_creation_method SHELXL-97
_cell_angle_alpha 79.179(4)
_cell_angle_beta 82.501(4)
_cell_angle_gamma 89.990(4)
_cell_formula_units_Z 4
_cell_length_a 8.049(2)
_cell_length_b 16.945(5)
_cell_length_c 25.181(7)
_cell_measurement_reflns_used 9835
_cell_measurement_temperature 173(2)
_cell_measurement_theta_max 27.25
_cell_measurement_theta_min 2.45
_cell_volume 3343.5(16)
_computing_cell_refinement 'APEX2 (BRUKER, V5-0, 2008)'
_computing_data_collection 'COSMO (BRUKER, V1.58, 2007)'
_computing_data_reduction 'SAINT (BRUKER, V7.56A, 2008)'
_computing_molecular_graphics 'SHELXTL (Sheldrick, Acta Cryst. A64 2008, 112-122)'
_computing_publication_material 'SHELXTL (Sheldrick, Acta Cryst. A64 2008, 112-122)'
_computing_structure_refinement 'SHELXL (Sheldrick, Acta Cryst. A64 2008, 112-122)'
_computing_structure_solution 'SHELXS (Sheldrick, Acta Cryst. A64 2008, 112-122)'
_diffrn_ambient_temperature 173(2)
_diffrn_detector_area_resol_mean 836.6
_diffrn_measured_fraction_theta_full 0.998
_diffrn_measured_fraction_theta_max 0.987
_diffrn_measurement_device_type 'Bruker APEX-II CCD'
_diffrn_measurement_method '\f and \w scans'
_diffrn_radiation_monochromator graphite
_diffrn_radiation_probe x-ray
_diffrn_radiation_type MoK\a
_diffrn_radiation_wavelength 0.71073
_diffrn_reflns_av_R_equivalents 0.0837
_diffrn_reflns_av_sigmaI/netI 0.0819
_diffrn_reflns_limit_h_max 9
_diffrn_reflns_limit_h_min -9
_diffrn_reflns_limit_k_max 20
_diffrn_reflns_limit_k_min -20
_diffrn_reflns_limit_l_max 30
_diffrn_reflns_limit_l_min -30
_diffrn_reflns_number 48389
_diffrn_reflns_theta_full 25.00
_diffrn_reflns_theta_max 25.70
_diffrn_reflns_theta_min 1.34
_diffrn_source 'fine-focus sealed tube'
_exptl_absorpt_coefficient_mu 0.648
_exptl_absorpt_correction_T_max 0.9708
_exptl_absorpt_correction_T_min 0.8234
_exptl_absorpt_correction_type multi-scan
_exptl_absorpt_process_details SADABS
_exptl_crystal_colour yellow
_exptl_crystal_density_diffrn 1.357
_exptl_crystal_density_method 'not measured'
_exptl_crystal_description plate
_exptl_crystal_F_000 1420
_exptl_crystal_size_max 0.31
_exptl_crystal_size_mid 0.24
_exptl_crystal_size_min 0.05
_refine_diff_density_max 4.243
_refine_diff_density_min -1.858
_refine_diff_density_rms 0.170
_refine_ls_extinction_method none
_refine_ls_goodness_of_fit_ref 1.077
_refine_ls_hydrogen_treatment constr
_refine_ls_matrix_type full
_refine_ls_number_parameters 764
_refine_ls_number_reflns 12550
_refine_ls_number_restraints 0
_refine_ls_restrained_S_all 1.077
_refine_ls_R_factor_all 0.1218
_refine_ls_R_factor_gt 0.0830
_refine_ls_shift/su_max 0.031
_refine_ls_shift/su_mean 0.002
_refine_ls_structure_factor_coef Fsqd
_refine_ls_weighting_details 'calc w=1/[\s^2^(Fo^2^)+(0.0786P)^2^+41.2143P] where P=(Fo^2^+2Fc^2^)/3'
_refine_ls_weighting_scheme calc
_refine_ls_wR_factor_gt 0.2015
_refine_ls_wR_factor_ref 0.2247
_reflns_number_gt 8470
_reflns_number_total 12550
_reflns_threshold_expression >2sigma(I)
_cod_data_source_file om200988f_si_001.cif
_cod_data_source_block amg4508_0m
_cod_depositor_comments
;
The following automatic conversions were performed:

'_exptl_absorpt_correction_type' value 'Multi-scan' changed to
'multi-scan' according to
/home/saulius/struct/CIF-dictionaries/cif_core.dic dictionary named
'cif_core.dic' version 2.4.1 from 2010-06-29.

Automatic conversion script
Id: cif_fix_values 1715 2011-07-08 13:25:40Z adriana 
;
_cod_original_cell_volume 3343.7(17)
_cod_database_code 4067998

loop_
_symmetry_equiv_pos_as_xyz
'x, y, z'
'-x, -y, -z'

loop_
_atom_site_label
_atom_site_type_symbol
_atom_site_fract_x
_atom_site_fract_y
_atom_site_fract_z
_atom_site_U_iso_or_equiv
_atom_site_adp_type
_atom_site_occupancy
_atom_site_symmetry_multiplicity
_atom_site_calc_flag
_atom_site_refinement_flags
Pd1A Pd 0.73824(8) 0.71423(4) 0.35824(3) 0.02034(18) Uani 1 1 d .
P1A P 0.8961(3) 0.81783(13) 0.30932(9) 0.0209(5) Uani 1 1 d .
F1A F 0.1585(9) 0.5657(6) 0.4330(6) 0.130(5) Uani 1 1 d .
F2A F 0.3216(10) 0.5127(6) 0.3812(5) 0.101(4) Uani 1 1 d .
F3A F 0.3502(15) 0.4887(6) 0.4623(5) 0.128(4) Uani 1 1 d .
O1A O 0.5609(7) 0.6179(4) 0.3820(3) 0.0290(14) Uani 1 1 d .
O2A O 0.3940(9) 0.6703(5) 0.4444(3) 0.050(2) Uani 1 1 d .
N1A N 0.8166(9) 0.6954(5) 0.4359(3) 0.0302(17) Uani 1 1 d .
C1A C 0.7973(10) 0.7993(5) 0.2511(4) 0.0232(18) Uani 1 1 d .
C2A C 0.7011(10) 0.7345(5) 0.2812(4) 0.0220(18) Uani 1 1 d .
C3A C 0.6042(11) 0.6876(5) 0.2563(4) 0.0250(19) Uani 1 1 d .
H3A H 0.5399 0.6425 0.2769 0.030 Uiso 1 1 calc R
C4A C 0.6053(12) 0.7097(6) 0.2004(4) 0.030(2) Uani 1 1 d .
H4A H 0.5407 0.6794 0.1820 0.037 Uiso 1 1 calc R
C5A C 0.7003(12) 0.7757(5) 0.1713(4) 0.030(2) Uani 1 1 d .
H5A H 0.6972 0.7891 0.1331 0.036 Uiso 1 1 calc R
C6A C 0.7985(10) 0.8229(5) 0.1939(3) 0.0209(18) Uani 1 1 d .
C7A C 0.8960(11) 0.8922(5) 0.1562(3) 0.0232(18) Uani 1 1 d .
C8A C 0.8302(12) 0.9698(5) 0.1511(4) 0.030(2) Uani 1 1 d .
C9A C 0.9218(13) 1.0316(6) 0.1133(4) 0.035(2) Uani 1 1 d .
H9A H 0.8811 1.0846 0.1104 0.042 Uiso 1 1 calc R
C10A C 1.0647(12) 1.0198(5) 0.0810(4) 0.029(2) Uani 1 1 d .
C11A C 1.1239(12) 0.9424(6) 0.0858(4) 0.032(2) Uani 1 1 d .
H11A H 1.2241 0.9330 0.0636 0.038 Uiso 1 1 calc R
C12A C 1.0408(12) 0.8774(5) 0.1224(4) 0.028(2) Uani 1 1 d .
C13A C 0.6591(13) 0.9855(5) 0.1778(4) 0.033(2) Uani 1 1 d .
H13A H 0.6322 0.9428 0.2112 0.040 Uiso 1 1 calc R
C14A C 0.5307(13) 0.9770(7) 0.1396(5) 0.045(3) Uani 1 1 d .
H14A H 0.5624 1.0133 0.1045 0.068 Uiso 1 1 calc R
H14B H 0.4198 0.9909 0.1558 0.068 Uiso 1 1 calc R
H14C H 0.5274 0.9215 0.1338 0.068 Uiso 1 1 calc R
C15A C 0.6447(16) 1.0674(6) 0.1959(5) 0.052(3) Uani 1 1 d .
H15A H 0.7462 1.0787 0.2111 0.078 Uiso 1 1 calc R
H15B H 0.5470 1.0661 0.2238 0.078 Uiso 1 1 calc R
H15C H 0.6316 1.1096 0.1644 0.078 Uiso 1 1 calc R
C16A C 1.1522(15) 1.0900(6) 0.0394(4) 0.042(3) Uani 1 1 d .
H16A H 1.0610 1.1218 0.0227 0.050 Uiso 1 1 calc R
C17A C 1.2420(19) 1.1461(8) 0.0668(6) 0.070(4) Uani 1 1 d .
H17A H 1.1635 1.1633 0.0953 0.105 Uiso 1 1 calc R
H17B H 1.2859 1.1932 0.0397 0.105 Uiso 1 1 calc R
H17C H 1.3349 1.1181 0.0832 0.105 Uiso 1 1 calc R
C18A C 1.2689(18) 1.0691(8) -0.0074(5) 0.063(4) Uani 1 1 d .
H18A H 1.3629 1.0389 0.0067 0.094 Uiso 1 1 calc R
H18B H 1.3116 1.1185 -0.0323 0.094 Uiso 1 1 calc R
H18C H 1.2082 1.0361 -0.0270 0.094 Uiso 1 1 calc R
C19A C 1.1043(12) 0.7931(6) 0.1204(4) 0.029(2) Uani 1 1 d .
H19A H 1.0447 0.7555 0.1526 0.035 Uiso 1 1 calc R
C20A C 1.2908(11) 0.7862(6) 0.1228(4) 0.033(2) Uani 1 1 d .
H20A H 1.3524 0.8162 0.0889 0.049 Uiso 1 1 calc R
H20B H 1.3210 0.7295 0.1273 0.049 Uiso 1 1 calc R
H20C H 1.3197 0.8084 0.1537 0.049 Uiso 1 1 calc R
C21A C 1.0625(15) 0.7664(7) 0.0691(4) 0.044(3) Uani 1 1 d .
H21A H 1.1054 0.8069 0.0370 0.065 Uiso 1 1 calc R
H21B H 0.9407 0.7604 0.0710 0.065 Uiso 1 1 calc R
H21C H 1.1147 0.7149 0.0662 0.065 Uiso 1 1 calc R
C22A C 1.1193(10) 0.8009(5) 0.2990(4) 0.026(2) Uani 1 1 d .
C23A C 1.2022(13) 0.7936(8) 0.3512(4) 0.047(3) Uani 1 1 d .
H23A H 1.3204 0.7805 0.3435 0.071 Uiso 1 1 calc R
H23B H 1.1449 0.7509 0.3794 0.071 Uiso 1 1 calc R
H23C H 1.1942 0.8447 0.3642 0.071 Uiso 1 1 calc R
C24A C 1.2219(12) 0.8628(7) 0.2538(4) 0.040(2) Uani 1 1 d .
H24A H 1.2374 0.9125 0.2674 0.060 Uiso 1 1 calc R
H24B H 1.1619 0.8743 0.2219 0.060 Uiso 1 1 calc R
H24C H 1.3316 0.8409 0.2436 0.060 Uiso 1 1 calc R
C25A C 1.1373(12) 0.7172(6) 0.2801(5) 0.041(3) Uani 1 1 d .
H25A H 1.2563 0.7065 0.2711 0.062 Uiso 1 1 calc R
H25B H 1.0804 0.7185 0.2478 0.062 Uiso 1 1 calc R
H25C H 1.0863 0.6746 0.3096 0.062 Uiso 1 1 calc R
C26A C 0.8382(11) 0.9148(5) 0.3310(4) 0.0248(19) Uani 1 1 d .
C27A C 0.6476(12) 0.9214(6) 0.3313(4) 0.035(2) Uani 1 1 d .
H27A H 0.5915 0.8730 0.3540 0.053 Uiso 1 1 calc R
H27B H 0.6208 0.9268 0.2940 0.053 Uiso 1 1 calc R
H27C H 0.6090 0.9687 0.3462 0.053 Uiso 1 1 calc R
C28A C 0.8782(14) 0.9109(6) 0.3888(4) 0.042(3) Uani 1 1 d .
H28A H 0.8376 0.9591 0.4021 0.062 Uiso 1 1 calc R
H28B H 0.9997 0.9078 0.3890 0.062 Uiso 1 1 calc R
H28C H 0.8230 0.8631 0.4126 0.062 Uiso 1 1 calc R
C29A C 0.9304(13) 0.9875(6) 0.2920(5) 0.040(2) Uani 1 1 d .
H29A H 0.8840 1.0374 0.3013 0.059 Uiso 1 1 calc R
H29B H 0.9155 0.9851 0.2543 0.059 Uiso 1 1 calc R
H29C H 1.0501 0.9860 0.2958 0.059 Uiso 1 1 calc R
C30A C 0.4355(11) 0.6197(5) 0.4166(4) 0.028(2) Uani 1 1 d .
C31A C 0.3152(13) 0.5481(7) 0.4236(5) 0.046(3) Uani 1 1 d .
C32A C 0.8798(12) 0.6816(6) 0.4743(4) 0.031(2) Uani 1 1 d .
C33A C 0.9703(16) 0.6658(7) 0.5210(4) 0.048(3) Uani 1 1 d .
H33A H 1.0882 0.6565 0.5088 0.073 Uiso 1 1 calc R
H33B H 0.9214 0.6180 0.5464 0.073 Uiso 1 1 calc R
H33C H 0.9628 0.7120 0.5393 0.073 Uiso 1 1 calc R
Pd1B Pd 0.87745(8) 0.21390(4) 0.35952(3) 0.02026(18) Uani 1 1 d .
P1B P 0.7594(3) 0.31705(13) 0.31067(9) 0.0203(5) Uani 1 1 d .
F1B F 1.1770(16) -0.0128(6) 0.4620(6) 0.145(5) Uani 1 1 d .
F2B F 1.3912(12) 0.0631(6) 0.4359(6) 0.137(6) Uani 1 1 d .
F3B F 1.2739(12) 0.0114(6) 0.3838(5) 0.105(4) Uani 1 1 d .
O1B O 1.0365(8) 0.1161(4) 0.3833(3) 0.0297(14) Uani 1 1 d .
O2B O 1.1507(10) 0.1693(5) 0.4468(3) 0.049(2) Uani 1 1 d .
N1B N 0.7373(11) 0.1953(5) 0.4378(3) 0.0354(19) Uani 1 1 d .
C1B C 0.9055(10) 0.3013(5) 0.2523(3) 0.0209(18) Uani 1 1 d .
C2B C 0.9803(9) 0.2340(5) 0.2831(3) 0.0180(17) Uani 1 1 d .
C3B C 1.0993(10) 0.1884(5) 0.2579(4) 0.0230(18) Uani 1 1 d .
H3B H 1.1481 0.1436 0.2784 0.028 Uiso 1 1 calc R
C4B C 1.1431(11) 0.2098(5) 0.2034(4) 0.028(2) Uani 1 1 d .
H4B H 1.2229 0.1789 0.1855 0.034 Uiso 1 1 calc R
C5B C 1.0742(12) 0.2760(6) 0.1726(4) 0.030(2) Uani 1 1 d .
H5B H 1.1112 0.2893 0.1346 0.036 Uiso 1 1 calc R
C6B C 0.9534(11) 0.3236(5) 0.1955(4) 0.0237(18) Uani 1 1 d .
C7B C 0.8875(11) 0.3919(5) 0.1574(4) 0.028(2) Uani 1 1 d .
C8B C 0.9564(13) 0.4703(6) 0.1519(4) 0.035(2) Uani 1 1 d .
C9B C 0.8999(15) 0.5316(6) 0.1136(5) 0.047(3) Uani 1 1 d .
H9B H 0.9458 0.5843 0.1100 0.056 Uiso 1 1 calc R
C10B C 0.7814(16) 0.5198(7) 0.0809(4) 0.048(3) Uani 1 1 d .
C11B C 0.7205(13) 0.4411(6) 0.0863(4) 0.038(2) Uani 1 1 d .
H11B H 0.6402 0.4308 0.0637 0.046 Uiso 1 1 calc R
C12B C 0.7727(12) 0.3769(6) 0.1233(4) 0.031(2) Uani 1 1 d .
C13B C 1.1062(14) 0.4865(6) 0.1789(5) 0.043(3) Uani 1 1 d .
H13B H 1.1050 0.4438 0.2123 0.052 Uiso 1 1 calc R
C14B C 1.1084(18) 0.5675(7) 0.1973(6) 0.062(4) Uani 1 1 d .
H14D H 1.2050 0.5708 0.2168 0.093 Uiso 1 1 calc R
H14E H 1.0049 0.5725 0.2215 0.093 Uiso 1 1 calc R
H14F H 1.1166 0.6110 0.1653 0.093 Uiso 1 1 calc R
C15B C 1.2654(16) 0.4789(8) 0.1429(6) 0.063(4) Uani 1 1 d .
H15D H 1.2660 0.4266 0.1316 0.095 Uiso 1 1 calc R
H15E H 1.3607 0.4833 0.1628 0.095 Uiso 1 1 calc R
H15F H 1.2742 0.5219 0.1106 0.095 Uiso 1 1 calc R
C16B C 0.728(2) 0.5874(9) 0.0392(5) 0.087(6) Uani 1 1 d .
C17B C 0.598(2) 0.6379(10) 0.0600(6) 0.087(5) Uani 1 1 d .
H17D H 0.6469 0.6904 0.0611 0.130 Uiso 1 1 calc R
H17E H 0.5490 0.6121 0.0969 0.130 Uiso 1 1 calc R
H17F H 0.5103 0.6451 0.0360 0.130 Uiso 1 1 calc R
C18B C 0.813(3) 0.5920(13) -0.0096(7) 0.133(10) Uani 1 1 d .
H18D H 0.7929 0.6342 -0.0385 0.160 Uiso 1 1 calc R
H18E H 0.8952 0.5533 -0.0160 0.160 Uiso 1 1 calc R
C19B C 0.7093(12) 0.2922(6) 0.1216(4) 0.031(2) Uani 1 1 d .
H19B H 0.7400 0.2544 0.1541 0.037 Uiso 1 1 calc R
C20B C 0.5224(13) 0.2862(8) 0.1219(5) 0.050(3) Uani 1 1 d .
H20D H 0.4654 0.3028 0.1547 0.075 Uiso 1 1 calc R
H20E H 0.4896 0.2306 0.1219 0.075 Uiso 1 1 calc R
H20F H 0.4908 0.3214 0.0894 0.075 Uiso 1 1 calc R
C21B C 0.7961(16) 0.2660(7) 0.0701(5) 0.050(3) Uani 1 1 d .
H21D H 0.7537 0.2124 0.0683 0.074 Uiso 1 1 calc R
H21E H 0.9173 0.2643 0.0712 0.074 Uiso 1 1 calc R
H21F H 0.7728 0.3044 0.0378 0.074 Uiso 1 1 calc R
C22B C 0.7981(12) 0.4142(5) 0.3328(4) 0.031(2) Uani 1 1 d .
C23B C 0.9888(12) 0.4203(6) 0.3329(4) 0.034(2) Uani 1 1 d .
H23D H 1.0167 0.4696 0.3453 0.050 Uiso 1 1 calc R
H23E H 1.0460 0.4217 0.2959 0.050 Uiso 1 1 calc R
H23F H 1.0250 0.3736 0.3576 0.050 Uiso 1 1 calc R
C24B C 0.7120(14) 0.4118(7) 0.3901(4) 0.043(3) Uani 1 1 d .
H24D H 0.7477 0.4589 0.4035 0.065 Uiso 1 1 calc R
H24E H 0.7421 0.3627 0.4139 0.065 Uiso 1 1 calc R
H24F H 0.5902 0.4122 0.3900 0.065 Uiso 1 1 calc R
C25B C 0.7401(15) 0.4868(6) 0.2942(5) 0.043(3) Uani 1 1 d .
H25D H 0.6186 0.4916 0.3024 0.064 Uiso 1 1 calc R
H25E H 0.7684 0.4796 0.2564 0.064 Uiso 1 1 calc R
H25F H 0.7964 0.5357 0.2992 0.064 Uiso 1 1 calc R
C26B C 0.5417(11) 0.2985(6) 0.2987(4) 0.027(2) Uani 1 1 d .
C27B C 0.4196(13) 0.2936(8) 0.3512(4) 0.048(3) Uani 1 1 d .
H27D H 0.3150 0.2667 0.3476 0.071 Uiso 1 1 calc R
H27E H 0.3959 0.3480 0.3577 0.071 Uiso 1 1 calc R
H27F H 0.4696 0.2631 0.3819 0.071 Uiso 1 1 calc R
C28B C 0.4808(13) 0.3616(6) 0.2541(4) 0.038(2) Uani 1 1 d .
H28D H 0.5619 0.3679 0.2209 0.057 Uiso 1 1 calc R
H28E H 0.4696 0.4131 0.2665 0.057 Uiso 1 1 calc R
H28F H 0.3718 0.3443 0.2464 0.057 Uiso 1 1 calc R
C29B C 0.5437(13) 0.2166(6) 0.2815(5) 0.039(2) Uani 1 1 d .
H29D H 0.6003 0.1781 0.3069 0.058 Uiso 1 1 calc R
H29E H 0.6038 0.2216 0.2445 0.058 Uiso 1 1 calc R
H29F H 0.4284 0.1976 0.2821 0.058 Uiso 1 1 calc R
C30B C 1.1318(11) 0.1197(5) 0.4184(4) 0.030(2) Uani 1 1 d .
C31B C 1.2482(14) 0.0470(6) 0.4263(5) 0.044(3) Uani 1 1 d .
C32B C 0.6393(12) 0.1816(6) 0.4748(4) 0.030(2) Uani 1 1 d .
C33B C 0.5119(15) 0.1646(7) 0.5217(5) 0.047(3) Uani 1 1 d .
H33D H 0.5170 0.2061 0.5438 0.071 Uiso 1 1 calc R
H33E H 0.5311 0.1120 0.5436 0.071 Uiso 1 1 calc R
H33F H 0.4012 0.1642 0.5095 0.071 Uiso 1 1 calc R

loop_
_atom_site_aniso_label
_atom_site_aniso_U_11
_atom_site_aniso_U_22
_atom_site_aniso_U_33
_atom_site_aniso_U_23
_atom_site_aniso_U_13
_atom_site_aniso_U_12
Pd1A 0.0191(3) 0.0201(3) 0.0207(4) -0.0013(3) -0.0024(3) -0.0030(2)
P1A 0.0191(11) 0.0222(11) 0.0212(11) -0.0046(9) -0.0016(9) -0.0045(8)
F1A 0.029(4) 0.084(6) 0.286(15) -0.099(8) 0.041(6) -0.013(4)
F2A 0.064(5) 0.093(7) 0.162(10) -0.081(7) 0.011(5) -0.044(5)
F3A 0.160(10) 0.077(7) 0.125(9) 0.050(6) -0.041(8) -0.061(7)
O1A 0.028(3) 0.027(3) 0.030(4) -0.006(3) 0.005(3) -0.006(3)
O2A 0.041(4) 0.046(5) 0.064(5) -0.023(4) 0.011(4) -0.006(3)
N1A 0.025(4) 0.038(5) 0.026(4) -0.002(3) -0.005(3) 0.000(3)
C1A 0.022(4) 0.017(4) 0.031(5) -0.008(4) -0.003(4) -0.006(3)
C2A 0.015(4) 0.023(4) 0.027(5) -0.002(4) -0.004(3) 0.002(3)
C3A 0.027(5) 0.015(4) 0.033(5) 0.000(4) -0.011(4) 0.000(3)
C4A 0.033(5) 0.028(5) 0.033(5) -0.006(4) -0.014(4) -0.001(4)
C5A 0.035(5) 0.028(5) 0.027(5) -0.001(4) -0.012(4) 0.004(4)
C6A 0.016(4) 0.019(4) 0.025(5) 0.000(3) 0.001(3) 0.004(3)
C7A 0.028(5) 0.021(4) 0.022(4) -0.006(4) -0.003(4) 0.000(3)
C8A 0.036(5) 0.022(5) 0.032(5) 0.001(4) -0.005(4) -0.001(4)
C9A 0.056(7) 0.023(5) 0.024(5) -0.001(4) -0.006(5) 0.001(4)
C10A 0.040(5) 0.024(5) 0.023(5) 0.000(4) -0.007(4) -0.007(4)
C11A 0.032(5) 0.039(6) 0.021(5) 0.001(4) 0.001(4) -0.006(4)
C12A 0.035(5) 0.023(4) 0.027(5) -0.006(4) -0.006(4) -0.001(4)
C13A 0.047(6) 0.016(4) 0.036(5) -0.003(4) -0.003(4) 0.005(4)
C14A 0.032(6) 0.047(7) 0.053(7) -0.003(5) -0.004(5) 0.003(5)
C15A 0.065(8) 0.031(6) 0.061(8) -0.014(5) -0.002(6) 0.027(5)
C16A 0.060(7) 0.028(5) 0.031(6) 0.006(4) -0.002(5) -0.011(5)
C17A 0.081(10) 0.047(8) 0.076(10) 0.006(7) -0.018(8) -0.018(7)
C18A 0.083(10) 0.064(9) 0.036(7) -0.003(6) 0.003(6) -0.010(7)
C19A 0.033(5) 0.027(5) 0.026(5) -0.003(4) 0.000(4) 0.001(4)
C20A 0.026(5) 0.038(5) 0.035(6) -0.011(4) -0.001(4) 0.005(4)
C21A 0.060(7) 0.037(6) 0.036(6) -0.009(5) -0.012(5) 0.000(5)
C22A 0.020(4) 0.033(5) 0.023(5) 0.008(4) -0.010(4) -0.011(4)
C23A 0.028(5) 0.077(8) 0.037(6) -0.006(6) -0.013(5) 0.005(5)
C24A 0.025(5) 0.052(7) 0.042(6) -0.013(5) 0.004(4) -0.006(5)
C25A 0.023(5) 0.033(5) 0.067(8) -0.010(5) -0.003(5) 0.013(4)
C26A 0.032(5) 0.018(4) 0.024(5) -0.007(4) 0.003(4) -0.002(4)
C27A 0.037(5) 0.033(5) 0.037(6) -0.013(4) -0.001(4) 0.008(4)
C28A 0.057(7) 0.038(6) 0.034(6) -0.019(5) -0.007(5) -0.004(5)
C29A 0.042(6) 0.021(5) 0.055(7) -0.010(5) 0.005(5) -0.008(4)
C30A 0.028(5) 0.022(5) 0.036(5) -0.008(4) -0.004(4) -0.001(4)
C31A 0.029(6) 0.034(6) 0.071(8) -0.013(6) 0.010(5) -0.010(4)
C32A 0.034(5) 0.027(5) 0.031(5) -0.005(4) -0.001(4) 0.002(4)
C33A 0.070(8) 0.046(7) 0.037(6) -0.012(5) -0.028(6) 0.008(6)
Pd1B 0.0201(3) 0.0199(3) 0.0199(4) -0.0011(3) -0.0032(3) 0.0051(3)
P1B 0.0193(11) 0.0198(11) 0.0217(11) -0.0036(9) -0.0030(9) 0.0072(8)
F1B 0.157(11) 0.072(7) 0.165(12) 0.062(7) 0.006(9) 0.055(7)
F2B 0.081(6) 0.093(7) 0.293(16) -0.110(9) -0.129(9) 0.055(5)
F3B 0.091(6) 0.094(7) 0.168(10) -0.088(7) -0.068(7) 0.071(6)
O1B 0.031(3) 0.027(3) 0.033(4) -0.004(3) -0.013(3) 0.011(3)
O2B 0.054(5) 0.046(5) 0.056(5) -0.022(4) -0.022(4) 0.009(4)
N1B 0.040(5) 0.039(5) 0.026(5) -0.002(4) -0.005(4) 0.010(4)
C1B 0.017(4) 0.025(4) 0.022(4) -0.005(4) -0.003(3) -0.007(3)
C2B 0.014(4) 0.015(4) 0.026(4) -0.006(3) -0.002(3) -0.001(3)
C3B 0.020(4) 0.015(4) 0.034(5) -0.005(4) -0.004(4) 0.004(3)
C4B 0.028(5) 0.021(4) 0.034(5) -0.006(4) 0.005(4) 0.007(4)
C5B 0.033(5) 0.029(5) 0.024(5) -0.001(4) 0.000(4) 0.003(4)
C6B 0.026(5) 0.021(4) 0.025(5) -0.005(4) -0.005(4) 0.000(3)
C7B 0.028(5) 0.022(4) 0.031(5) -0.001(4) 0.004(4) 0.006(4)
C8B 0.047(6) 0.025(5) 0.030(5) 0.002(4) -0.002(4) 0.003(4)
C9B 0.067(8) 0.017(5) 0.049(7) 0.006(5) 0.004(6) 0.006(5)
C10B 0.069(8) 0.043(6) 0.025(6) 0.006(5) 0.000(5) 0.029(6)
C11B 0.043(6) 0.041(6) 0.028(5) 0.002(4) -0.010(4) 0.014(5)
C12B 0.032(5) 0.037(5) 0.025(5) -0.008(4) -0.001(4) 0.008(4)
C13B 0.052(7) 0.016(5) 0.054(7) 0.009(4) -0.002(5) -0.009(4)
C14B 0.083(10) 0.034(6) 0.066(9) -0.009(6) 0.000(7) -0.014(6)
C15B 0.060(8) 0.042(7) 0.081(10) 0.004(7) -0.004(7) -0.007(6)
C16B 0.134(14) 0.068(9) 0.042(8) 0.019(7) 0.011(8) 0.073(10)
C17B 0.097(12) 0.082(11) 0.070(10) 0.017(8) -0.018(9) 0.049(9)
C18B 0.142(18) 0.16(2) 0.059(11) 0.051(12) 0.040(11) 0.073(15)
C19B 0.032(5) 0.036(5) 0.024(5) -0.003(4) -0.010(4) 0.001(4)
C20B 0.032(6) 0.074(8) 0.051(7) -0.022(6) -0.015(5) 0.002(5)
C21B 0.063(8) 0.051(7) 0.036(6) -0.014(5) -0.004(5) 0.009(6)
C22B 0.036(5) 0.025(5) 0.034(5) -0.011(4) -0.011(4) 0.012(4)
C23B 0.037(5) 0.036(5) 0.032(5) -0.012(4) -0.011(4) -0.003(4)
C24B 0.048(6) 0.045(6) 0.040(6) -0.020(5) -0.003(5) 0.008(5)
C25B 0.059(7) 0.027(5) 0.046(7) -0.008(5) -0.015(5) 0.012(5)
C26B 0.025(5) 0.033(5) 0.027(5) -0.014(4) -0.009(4) 0.002(4)
C27B 0.027(5) 0.080(9) 0.030(6) 0.000(6) 0.000(4) 0.006(5)
C28B 0.035(5) 0.044(6) 0.034(6) 0.000(5) -0.014(4) 0.003(4)
C29B 0.032(5) 0.042(6) 0.047(6) -0.015(5) -0.013(5) -0.003(4)
C30B 0.027(5) 0.022(5) 0.040(6) -0.002(4) -0.008(4) 0.006(4)
C31B 0.039(6) 0.028(5) 0.072(8) -0.011(6) -0.030(6) 0.013(5)
C32B 0.040(5) 0.032(5) 0.017(5) -0.003(4) -0.005(4) 0.006(4)
C33B 0.055(7) 0.040(6) 0.042(6) -0.012(5) 0.017(5) -0.005(5)

loop_
_atom_type_symbol
_atom_type_description
_atom_type_scat_dispersion_real
_atom_type_scat_dispersion_imag
_atom_type_scat_source
C C 0.0033 0.0016 'International Tables Vol C Tables 4.2.6.8 and 6.1.1.4'
H H 0.0000 0.0000 'International Tables Vol C Tables 4.2.6.8 and 6.1.1.4'
N N 0.0061 0.0033 'International Tables Vol C Tables 4.2.6.8 and 6.1.1.4'
O O 0.0106 0.0060 'International Tables Vol C Tables 4.2.6.8 and 6.1.1.4'
F F 0.0171 0.0103 'International Tables Vol C Tables 4.2.6.8 and 6.1.1.4'
P P 0.1023 0.0942 'International Tables Vol C Tables 4.2.6.8 and 6.1.1.4'
Pd Pd -0.9988 1.0072 'International Tables Vol C Tables 4.2.6.8 and 6.1.1.4'

loop_
_geom_angle_atom_site_label_1
_geom_angle_atom_site_label_2
_geom_angle_atom_site_label_3
_geom_angle
C2A Pd1A N1A 171.3(3)
C2A Pd1A O1A 94.5(3)
N1A Pd1A O1A 92.0(3)
C2A Pd1A P1A 68.4(2)
N1A Pd1A P1A 105.2(2)
O1A Pd1A P1A 162.80(18)
C22A P1A C1A 110.8(4)
C22A P1A C26A 114.7(4)
C1A P1A C26A 114.1(4)
C22A P1A Pd1A 115.6(3)
C1A P1A Pd1A 86.1(3)
C26A P1A Pd1A 112.3(3)
C30A O1A Pd1A 122.2(6)
C32A N1A Pd1A 170.2(8)
C2A C1A C6A 121.8(8)
C2A C1A P1A 94.0(6)
C6A C1A P1A 143.9(6)
C1A C2A C3A 121.4(8)
C1A C2A Pd1A 111.5(6)
C3A C2A Pd1A 126.9(7)
C4A C3A C2A 117.3(8)
C4A C3A H3A 121.3
C2A C3A H3A 121.3
C5A C4A C3A 120.3(8)
C5A C4A H4A 119.9
C3A C4A H4A 119.9
C6A C5A C4A 124.4(9)
C6A C5A H5A 117.8
C4A C5A H5A 117.8
C5A C6A C1A 114.8(8)
C5A C6A C7A 117.7(8)
C1A C6A C7A 127.5(7)
C12A C7A C8A 120.6(8)
C12A C7A C6A 119.8(7)
C8A C7A C6A 119.3(8)
C7A C8A C9A 117.0(9)
C7A C8A C13A 122.4(8)
C9A C8A C13A 120.0(8)
C10A C9A C8A 124.0(9)
C10A C9A H9A 118.0
C8A C9A H9A 118.0
C9A C10A C11A 117.7(8)
C9A C10A C16A 120.4(9)
C11A C10A C16A 121.9(9)
C10A C11A C12A 122.1(9)
C10A C11A H11A 118.9
C12A C11A H11A 118.9
C7A C12A C11A 118.5(8)
C7A C12A C19A 123.0(8)
C11A C12A C19A 118.3(8)
C8A C13A C14A 109.3(9)
C8A C13A C15A 114.1(9)
C14A C13A C15A 110.6(9)
C8A C13A H13A 107.5
C14A C13A H13A 107.5
C15A C13A H13A 107.5
C13A C14A H14A 109.5
C13A C14A H14B 109.5
H14A C14A H14B 109.5
C13A C14A H14C 109.5
H14A C14A H14C 109.5
H14B C14A H14C 109.5
C13A C15A H15A 109.5
C13A C15A H15B 109.5
H15A C15A H15B 109.5
C13A C15A H15C 109.5
H15A C15A H15C 109.5
H15B C15A H15C 109.5
C18A C16A C17A 109.4(11)
C18A C16A C10A 116.9(9)
C17A C16A C10A 111.5(9)
C18A C16A H16A 106.1
C17A C16A H16A 106.1
C10A C16A H16A 106.1
C16A C17A H17A 109.5
C16A C17A H17B 109.5
H17A C17A H17B 109.5
C16A C17A H17C 109.5
H17A C17A H17C 109.5
H17B C17A H17C 109.5
C16A C18A H18A 109.5
C16A C18A H18B 109.5
H18A C18A H18B 109.5
C16A C18A H18C 109.5
H18A C18A H18C 109.5
H18B C18A H18C 109.5
C20A C19A C21A 109.3(8)
C20A C19A C12A 113.2(8)
C21A C19A C12A 110.3(8)
C20A C19A H19A 107.9
C21A C19A H19A 107.9
C12A C19A H19A 107.9
C19A C20A H20A 109.5
C19A C20A H20B 109.5
H20A C20A H20B 109.5
C19A C20A H20C 109.5
H20A C20A H20C 109.5
H20B C20A H20C 109.5
C19A C21A H21A 109.5
C19A C21A H21B 109.5
H21A C21A H21B 109.5
C19A C21A H21C 109.5
H21A C21A H21C 109.5
H21B C21A H21C 109.5
C23A C22A C24A 108.4(8)
C23A C22A C25A 107.0(8)
C24A C22A C25A 106.5(8)
C23A C22A P1A 113.6(7)
C24A C22A P1A 115.3(6)
C25A C22A P1A 105.6(6)
C22A C23A H23A 109.5
C22A C23A H23B 109.5
H23A C23A H23B 109.5
C22A C23A H23C 109.5
H23A C23A H23C 109.5
H23B C23A H23C 109.5
C22A C24A H24A 109.5
C22A C24A H24B 109.5
H24A C24A H24B 109.5
C22A C24A H24C 109.5
H24A C24A H24C 109.5
H24B C24A H24C 109.5
C22A C25A H25A 109.5
C22A C25A H25B 109.5
H25A C25A H25B 109.5
C22A C25A H25C 109.5
H25A C25A H25C 109.5
H25B C25A H25C 109.5
C28A C26A C27A 108.7(8)
C28A C26A C29A 110.5(8)
C27A C26A C29A 110.5(8)
C28A C26A P1A 108.7(6)
C27A C26A P1A 106.3(6)
C29A C26A P1A 111.9(6)
C26A C27A H27A 109.5
C26A C27A H27B 109.5
H27A C27A H27B 109.5
C26A C27A H27C 109.5
H27A C27A H27C 109.5
H27B C27A H27C 109.5
C26A C28A H28A 109.5
C26A C28A H28B 109.5
H28A C28A H28B 109.5
C26A C28A H28C 109.5
H28A C28A H28C 109.5
H28B C28A H28C 109.5
C26A C29A H29A 109.5
C26A C29A H29B 109.5
H29A C29A H29B 109.5
C26A C29A H29C 109.5
H29A C29A H29C 109.5
H29B C29A H29C 109.5
O2A C30A O1A 130.1(9)
O2A C30A C31A 116.2(9)
O1A C30A C31A 113.6(8)
F1A C31A F2A 103.8(11)
F1A C31A F3A 109.2(11)
F2A C31A F3A 102.0(11)
F1A C31A C30A 113.9(9)
F2A C31A C30A 115.2(9)
F3A C31A C30A 111.8(10)
N1A C32A C33A 176.3(11)
C32A C33A H33A 109.5
C32A C33A H33B 109.5
H33A C33A H33B 109.5
C32A C33A H33C 109.5
H33A C33A H33C 109.5
H33B C33A H33C 109.5
C2B Pd1B N1B 172.7(3)
C2B Pd1B O1B 93.8(3)
N1B Pd1B O1B 91.9(3)
C2B Pd1B P1B 68.9(2)
N1B Pd1B P1B 105.4(2)
O1B Pd1B P1B 162.72(19)
C1B P1B C26B 109.8(4)
C1B P1B C22B 113.3(4)
C26B P1B C22B 115.6(4)
C1B P1B Pd1B 87.1(3)
C26B P1B Pd1B 115.5(3)
C22B P1B Pd1B 112.2(3)
C30B O1B Pd1B 120.3(6)
C32B N1B Pd1B 167.2(8)
C6B C1B C2B 120.3(8)
C6B C1B P1B 146.0(7)
C2B C1B P1B 93.3(5)
C3B C2B C1B 121.2(8)
C3B C2B Pd1B 128.0(6)
C1B C2B Pd1B 110.6(6)
C4B C3B C2B 118.0(8)
C4B C3B H3B 121.0
C2B C3B H3B 121.0
C3B C4B C5B 121.9(8)
C3B C4B H4B 119.1
C5B C4B H4B 119.1
C4B C5B C6B 122.8(9)
C4B C5B H5B 118.6
C6B C5B H5B 118.6
C5B C6B C1B 115.8(8)
C5B C6B C7B 117.2(8)
C1B C6B C7B 127.1(8)
C12B C7B C8B 119.9(9)
C12B C7B C6B 120.2(8)
C8B C7B C6B 119.5(8)
C9B C8B C7B 118.2(10)
C9B C8B C13B 119.1(9)
C7B C8B C13B 121.9(8)
C10B C9B C8B 123.5(10)
C10B C9B H9B 118.2
C8B C9B H9B 118.2
C9B C10B C11B 116.6(9)
C9B C10B C16B 121.5(13)
C11B C10B C16B 121.8(13)
C10B C11B C12B 122.8(10)
C10B C11B H11B 118.6
C12B C11B H11B 118.6
C7B C12B C11B 118.9(9)
C7B C12B C19B 123.2(8)
C11B C12B C19B 117.8(9)
C15B C13B C8B 110.9(11)
C15B C13B C14B 109.0(10)
C8B C13B C14B 115.3(10)
C15B C13B H13B 107.1
C8B C13B H13B 107.1
C14B C13B H13B 107.1
C13B C14B H14D 109.5
C13B C14B H14E 109.5
H14D C14B H14E 109.5
C13B C14B H14F 109.5
H14D C14B H14F 109.5
H14E C14B H14F 109.5
C13B C15B H15D 109.5
C13B C15B H15E 109.5
H15D C15B H15E 109.5
C13B C15B H15F 109.5
H15D C15B H15F 109.5
H15E C15B H15F 109.5
C18B C16B C17B 131.3(13)
C18B C16B C10B 113.4(12)
C17B C16B C10B 115.2(11)
C16B C17B H17D 109.5
C16B C17B H17E 109.5
H17D C17B H17E 109.5
C16B C17B H17F 109.5
H17D C17B H17F 109.5
H17E C17B H17F 109.5
C16B C18B H18D 120.0
C16B C18B H18E 120.0
H18D C18B H18E 120.0
C20B C19B C12B 113.5(8)
C20B C19B C21B 108.7(9)
C12B C19B C21B 109.2(8)
C20B C19B H19B 108.5
C12B C19B H19B 108.4
C21B C19B H19B 108.5
C19B C20B H20D 109.5
C19B C20B H20E 109.5
H20D C20B H20E 109.5
C19B C20B H20F 109.5
H20D C20B H20F 109.5
H20E C20B H20F 109.5
C19B C21B H21D 109.5
C19B C21B H21E 109.5
H21D C21B H21E 109.5
C19B C21B H21F 109.5
H21D C21B H21F 109.5
H21E C21B H21F 109.5
C24B C22B C25B 109.9(8)
C24B C22B C23B 108.8(8)
C25B C22B C23B 109.9(8)
C24B C22B P1B 110.1(7)
C25B C22B P1B 112.4(7)
C23B C22B P1B 105.6(6)
C22B C23B H23D 109.5
C22B C23B H23E 109.5
H23D C23B H23E 109.5
C22B C23B H23F 109.5
H23D C23B H23F 109.5
H23E C23B H23F 109.5
C22B C24B H24D 109.5
C22B C24B H24E 109.5
H24D C24B H24E 109.5
C22B C24B H24F 109.5
H24D C24B H24F 109.5
H24E C24B H24F 109.5
C22B C25B H25D 109.5
C22B C25B H25E 109.5
H25D C25B H25E 109.5
C22B C25B H25F 109.5
H25D C25B H25F 109.5
H25E C25B H25F 109.5
C28B C26B C29B 109.4(8)
C28B C26B C27B 108.7(8)
C29B C26B C27B 108.8(9)
C28B C26B P1B 113.8(7)
C29B C26B P1B 105.2(6)
C27B C26B P1B 110.9(6)
C26B C27B H27D 109.5
C26B C27B H27E 109.5
H27D C27B H27E 109.5
C26B C27B H27F 109.5
H27D C27B H27F 109.5
H27E C27B H27F 109.5
C26B C28B H28D 109.5
C26B C28B H28E 109.5
H28D C28B H28E 109.5
C26B C28B H28F 109.5
H28D C28B H28F 109.5
H28E C28B H28F 109.5
C26B C29B H29D 109.5
C26B C29B H29E 109.5
H29D C29B H29E 109.5
C26B C29B H29F 109.5
H29D C29B H29F 109.5
H29E C29B H29F 109.5
O2B C30B O1B 132.5(9)
O2B C30B C31B 114.8(9)
O1B C30B C31B 112.7(8)
F2B C31B F1B 111.9(12)
F2B C31B F3B 104.9(11)
F1B C31B F3B 98.9(11)
F2B C31B C30B 114.6(9)
F1B C31B C30B 111.6(10)
F3B C31B C30B 113.8(9)
N1B C32B C33B 179.2(12)
C32B C33B H33D 109.5
C32B C33B H33E 109.5
H33D C33B H33E 109.5
C32B C33B H33F 109.5
H33D C33B H33F 109.5
H33E C33B H33F 109.5

loop_
_geom_bond_atom_site_label_1
_geom_bond_atom_site_label_2
_geom_bond_distance
Pd1A C2A 1.968(9)
Pd1A N1A 2.100(8)
Pd1A O1A 2.115(6)
Pd1A P1A 2.235(2)
P1A C22A 1.812(9)
P1A C1A 1.831(9)
P1A C26A 1.868(9)
F1A C31A 1.298(12)
F2A C31A 1.315(14)
F3A C31A 1.322(15)
O1A C30A 1.250(11)
O2A C30A 1.224(11)
N1A C32A 1.138(12)
C1A C2A 1.384(12)
C1A C6A 1.420(12)
C2A C3A 1.395(12)
C3A C4A 1.387(13)
C3A H3A 0.9500
C4A C5A 1.386(13)
C4A H4A 0.9500
C5A C6A 1.370(12)
C5A H5A 0.9500
C6A C7A 1.512(12)
C7A C12A 1.402(13)
C7A C8A 1.407(12)
C8A C9A 1.410(13)
C8A C13A 1.498(14)
C9A C10A 1.358(14)
C9A H9A 0.9500
C10A C11A 1.385(13)
C10A C16A 1.533(13)
C11A C12A 1.404(13)
C11A H11A 0.9500
C12A C19A 1.524(12)
C13A C14A 1.525(14)
C13A C15A 1.542(13)
C13A H13A 1.0000
C14A H14A 0.9800
C14A H14B 0.9800
C14A H14C 0.9800
C15A H15A 0.9800
C15A H15B 0.9800
C15A H15C 0.9800
C16A C18A 1.504(16)
C16A C17A 1.509(17)
C16A H16A 1.0000
C17A H17A 0.9800
C17A H17B 0.9800
C17A H17C 0.9800
C18A H18A 0.9800
C18A H18B 0.9800
C18A H18C 0.9800
C19A C20A 1.514(13)
C19A C21A 1.523(13)
C19A H19A 1.0000
C20A H20A 0.9800
C20A H20B 0.9800
C20A H20C 0.9800
C21A H21A 0.9800
C21A H21B 0.9800
C21A H21C 0.9800
C22A C23A 1.536(13)
C22A C24A 1.544(13)
C22A C25A 1.581(14)
C23A H23A 0.9800
C23A H23B 0.9800
C23A H23C 0.9800
C24A H24A 0.9800
C24A H24B 0.9800
C24A H24C 0.9800
C25A H25A 0.9800
C25A H25B 0.9800
C25A H25C 0.9800
C26A C28A 1.521(13)
C26A C27A 1.537(13)
C26A C29A 1.544(13)
C27A H27A 0.9800
C27A H27B 0.9800
C27A H27C 0.9800
C28A H28A 0.9800
C28A H28B 0.9800
C28A H28C 0.9800
C29A H29A 0.9800
C29A H29B 0.9800
C29A H29C 0.9800
C30A C31A 1.521(13)
C32A C33A 1.445(14)
C33A H33A 0.9800
C33A H33B 0.9800
C33A H33C 0.9800
Pd1B C2B 1.959(8)
Pd1B N1B 2.108(8)
Pd1B O1B 2.137(6)
Pd1B P1B 2.229(2)
P1B C1B 1.819(9)
P1B C26B 1.853(9)
P1B C22B 1.873(9)
F1B C31B 1.299(15)
F2B C31B 1.247(12)
F3B C31B 1.318(14)
O1B C30B 1.253(11)
O2B C30B 1.223(12)
N1B C32B 1.127(12)
C1B C6B 1.411(12)
C1B C2B 1.434(11)
C2B C3B 1.395(11)
C3B C4B 1.351(13)
C3B H3B 0.9500
C4B C5B 1.398(13)
C4B H4B 0.9500
C5B C6B 1.398(12)
C5B H5B 0.9500
C6B C7B 1.501(12)
C7B C12B 1.395(13)
C7B C8B 1.415(13)
C8B C9B 1.398(14)
C8B C13B 1.509(15)
C9B C10B 1.377(17)
C9B H9B 0.9500
C10B C11B 1.397(16)
C10B C16B 1.504(15)
C11B C12B 1.397(13)
C11B H11B 0.9500
C12B C19B 1.533(13)
C13B C15B 1.490(17)
C13B C14B 1.529(15)
C13B H13B 1.0000
C14B H14D 0.9800
C14B H14E 0.9800
C14B H14F 0.9800
C15B H15D 0.9800
C15B H15E 0.9800
C15B H15F 0.9800
C16B C18B 1.31(2)
C16B C17B 1.462(19)
C17B H17D 0.9801
C17B H17E 0.9801
C17B H17F 0.9801
C18B H18D 0.9500
C18B H18E 0.9500
C19B C20B 1.506(13)
C19B C21B 1.531(14)
C19B H19B 1.0000
C20B H20D 0.9800
C20B H20E 0.9800
C20B H20F 0.9800
C21B H21D 0.9800
C21B H21E 0.9800
C21B H21F 0.9800
C22B C24B 1.510(14)
C22B C25B 1.531(13)
C22B C23B 1.539(13)
C23B H23D 0.9800
C23B H23E 0.9800
C23B H23F 0.9800
C24B H24D 0.9800
C24B H24E 0.9800
C24B H24F 0.9800
C25B H25D 0.9800
C25B H25E 0.9800
C25B H25F 0.9800
C26B C28B 1.528(13)
C26B C29B 1.529(13)
C26B C27B 1.530(13)
C27B H27D 0.9800
C27B H27E 0.9800
C27B H27F 0.9800
C28B H28D 0.9800
C28B H28E 0.9800
C28B H28F 0.9800
C29B H29D 0.9800
C29B H29E 0.9800
C29B H29F 0.9800
C30B C31B 1.547(13)
C32B C33B 1.444(14)
C33B H33D 0.9800
C33B H33E 0.9800
C33B H33F 0.9800

loop_
_geom_torsion_atom_site_label_1
_geom_torsion_atom_site_label_2
_geom_torsion_atom_site_label_3
_geom_torsion_atom_site_label_4
_geom_torsion
C2A Pd1A P1A C22A -110.7(4)
N1A Pd1A P1A C22A 63.2(4)
O1A Pd1A P1A C22A -115.1(7)
C2A Pd1A P1A C1A 0.6(4)
N1A Pd1A P1A C1A 174.5(4)
O1A Pd1A P1A C1A -3.9(7)
C2A Pd1A P1A C26A 115.0(4)
N1A Pd1A P1A C26A -71.1(4)
O1A Pd1A P1A C26A 110.6(7)
C2A Pd1A O1A C30A -119.2(7)
N1A Pd1A O1A C30A 66.6(7)
P1A Pd1A O1A C30A -115.0(8)
C2A Pd1A N1A C32A -28(6)
O1A Pd1A N1A C32A 111(5)
P1A Pd1A N1A C32A -69(5)
C22A P1A C1A C2A 115.2(6)
C26A P1A C1A C2A -113.5(6)
Pd1A P1A C1A C2A -0.8(5)
C22A P1A C1A C6A -58.6(12)
C26A P1A C1A C6A 72.7(12)
Pd1A P1A C1A C6A -174.5(11)
C6A C1A C2A C3A 1.9(13)
P1A C1A C2A C3A -173.8(7)
C6A C1A C2A Pd1A 176.6(6)
P1A C1A C2A Pd1A 0.9(6)
N1A Pd1A C2A C1A -44(2)
O1A Pd1A C2A C1A 177.9(6)
P1A Pd1A C2A C1A -0.8(5)
N1A Pd1A C2A C3A 131(2)
O1A Pd1A C2A C3A -7.7(8)
P1A Pd1A C2A C3A 173.6(8)
C1A C2A C3A C4A -1.3(13)
Pd1A C2A C3A C4A -175.2(7)
C2A C3A C4A C5A 0.2(13)
C3A C4A C5A C6A 0.5(15)
C4A C5A C6A C1A 0.0(13)
C4A C5A C6A C7A 179.3(8)
C2A C1A C6A C5A -1.2(12)
P1A C1A C6A C5A 171.5(9)
C2A C1A C6A C7A 179.6(8)
P1A C1A C6A C7A -7.7(16)
C5A C6A C7A C12A -75.8(11)
C1A C6A C7A C12A 103.4(10)
C5A C6A C7A C8A 97.4(10)
C1A C6A C7A C8A -83.5(11)
C12A C7A C8A C9A -3.7(13)
C6A C7A C8A C9A -176.8(8)
C12A C7A C8A C13A 167.3(9)
C6A C7A C8A C13A -5.8(13)
C7A C8A C9A C10A 2.1(15)
C13A C8A C9A C10A -169.1(9)
C8A C9A C10A C11A -0.4(15)
C8A C9A C10A C16A 177.5(9)
C9A C10A C11A C12A 0.3(14)
C16A C10A C11A C12A -177.6(9)
C8A C7A C12A C11A 3.7(13)
C6A C7A C12A C11A 176.7(8)
C8A C7A C12A C19A -171.2(8)
C6A C7A C12A C19A 1.8(13)
C10A C11A C12A C7A -1.9(14)
C10A C11A C12A C19A 173.2(8)
C7A C8A C13A C14A -88.4(11)
C9A C8A C13A C14A 82.4(11)
C7A C8A C13A C15A 147.2(9)
C9A C8A C13A C15A -42.0(13)
C9A C10A C16A C18A -158.9(11)
C11A C10A C16A C18A 19.0(15)
C9A C10A C16A C17A 74.3(13)
C11A C10A C16A C17A -107.8(12)
C7A C12A C19A C20A -133.7(9)
C11A C12A C19A C20A 51.4(11)
C7A C12A C19A C21A 103.4(10)
C11A C12A C19A C21A -71.5(11)
C1A P1A C22A C23A -164.9(7)
C26A P1A C22A C23A 64.1(8)
Pd1A P1A C22A C23A -69.1(8)
C1A P1A C22A C24A 69.2(8)
C26A P1A C22A C24A -61.8(8)
Pd1A P1A C22A C24A 165.0(6)
C1A P1A C22A C25A -48.0(7)
C26A P1A C22A C25A -179.0(6)
Pd1A P1A C22A C25A 47.8(7)
C22A P1A C26A C28A -69.1(7)
C1A P1A C26A C28A 161.4(6)
Pd1A P1A C26A C28A 65.6(7)
C22A P1A C26A C27A 174.0(6)
C1A P1A C26A C27A 44.5(7)
Pd1A P1A C26A C27A -51.3(6)
C22A P1A C26A C29A 53.3(8)
C1A P1A C26A C29A -76.2(8)
Pd1A P1A C26A C29A -172.0(6)
Pd1A O1A C30A O2A -4.1(15)
Pd1A O1A C30A C31A 174.2(7)
O2A C30A C31A F1A 34.3(16)
O1A C30A C31A F1A -144.2(12)
O2A C30A C31A F2A 154.0(11)
O1A C30A C31A F2A -24.5(14)
O2A C30A C31A F3A -90.1(13)
O1A C30A C31A F3A 91.4(13)
Pd1A N1A C32A C33A 34(20)
C2B Pd1B P1B C1B -0.7(3)
N1B Pd1B P1B C1B -175.9(3)
O1B Pd1B P1B C1B 1.7(7)
C2B Pd1B P1B C26B 109.8(4)
N1B Pd1B P1B C26B -65.3(4)
O1B Pd1B P1B C26B 112.3(7)
C2B Pd1B P1B C22B -114.8(4)
N1B Pd1B P1B C22B 70.1(4)
O1B Pd1B P1B C22B -112.3(7)
C2B Pd1B O1B C30B 119.0(7)
N1B Pd1B O1B C30B -65.7(7)
P1B Pd1B O1B C30B 116.7(8)
C2B Pd1B N1B C32B 28(5)
O1B Pd1B N1B C32B -113(4)
P1B Pd1B N1B C32B 66(4)
C26B P1B C1B C6B 57.2(12)
C22B P1B C1B C6B -73.7(12)
Pd1B P1B C1B C6B 173.3(11)
C26B P1B C1B C2B -115.2(5)
C22B P1B C1B C2B 114.0(5)
Pd1B P1B C1B C2B 1.0(4)
C6B C1B C2B C3B -1.1(12)
P1B C1B C2B C3B 174.0(7)
C6B C1B C2B Pd1B -176.2(6)
P1B C1B C2B Pd1B -1.2(5)
N1B Pd1B C2B C3B -134(2)
O1B Pd1B C2B C3B 7.0(7)
P1B Pd1B C2B C3B -173.7(8)
N1B Pd1B C2B C1B 41(3)
O1B Pd1B C2B C1B -178.3(5)
P1B Pd1B C2B C1B 1.0(5)
C1B C2B C3B C4B 0.4(12)
Pd1B C2B C3B C4B 174.6(6)
C2B C3B C4B C5B 0.8(13)
C3B C4B C5B C6B -1.4(15)
C4B C5B C6B C1B 0.7(13)
C4B C5B C6B C7B -178.7(9)
C2B C1B C6B C5B 0.5(12)
P1B C1B C6B C5B -170.7(9)
C2B C1B C6B C7B 179.8(8)
P1B C1B C6B C7B 8.7(17)
C5B C6B C7B C12B 75.9(11)
C1B C6B C7B C12B -103.4(11)
C5B C6B C7B C8B -97.0(11)
C1B C6B C7B C8B 83.6(12)
C12B C7B C8B C9B 3.1(14)
C6B C7B C8B C9B 176.0(9)
C12B C7B C8B C13B -166.8(9)
C6B C7B C8B C13B 6.1(14)
C7B C8B C9B C10B -0.3(16)
C13B C8B C9B C10B 170.0(11)
C8B C9B C10B C11B -1.8(17)
C8B C9B C10B C16B -178.2(11)
C9B C10B C11B C12B 1.2(16)
C16B C10B C11B C12B 177.5(10)
C8B C7B C12B C11B -3.7(14)
C6B C7B C12B C11B -176.6(8)
C8B C7B C12B C19B 171.9(9)
C6B C7B C12B C19B -0.9(13)
C10B C11B C12B C7B 1.5(15)
C10B C11B C12B C19B -174.3(9)
C9B C8B C13B C15B -81.3(12)
C7B C8B C13B C15B 88.6(12)
C9B C8B C13B C14B 43.2(14)
C7B C8B C13B C14B -146.9(10)
C9B C10B C16B C18B 93(2)
C11B C10B C16B C18B -83(2)
C9B C10B C16B C17B -84(2)
C11B C10B C16B C17B 99.5(18)
C7B C12B C19B C20B 134.6(10)
C11B C12B C19B C20B -49.7(12)
C7B C12B C19B C21B -104.0(11)
C11B C12B C19B C21B 71.7(11)
C1B P1B C22B C24B -162.3(7)
C26B P1B C22B C24B 69.8(8)
Pd1B P1B C22B C24B -65.6(7)
C1B P1B C22B C25B 74.8(8)
C26B P1B C22B C25B -53.1(9)
Pd1B P1B C22B C25B 171.5(6)
C1B P1B C22B C23B -45.1(7)
C26B P1B C22B C23B -173.0(6)
Pd1B P1B C22B C23B 51.6(7)
C1B P1B C26B C28B -69.2(8)
C22B P1B C26B C28B 60.4(8)
Pd1B P1B C26B C28B -165.7(6)
C1B P1B C26B C29B 50.5(7)
C22B P1B C26B C29B -179.8(6)
Pd1B P1B C26B C29B -45.9(7)
C1B P1B C26B C27B 167.9(7)
C22B P1B C26B C27B -62.4(9)
Pd1B P1B C26B C27B 71.4(8)
Pd1B O1B C30B O2B 4.6(15)
Pd1B O1B C30B C31B -174.8(7)
O2B C30B C31B F2B -35.0(16)
O1B C30B C31B F2B 144.5(12)
O2B C30B C31B F1B 93.5(13)
O1B C30B C31B F1B -87.1(13)
O2B C30B C31B F3B -155.7(11)
O1B C30B C31B F3B 23.8(14)
Pd1B N1B C32B C33B -49(93)
